data_9001036
loop_
_publ_author_name
'Bringhurst, K. N.'
'Griffen, D. T.'

_publ_section_title
;Staurolite-lusakite series. II. Crystal structure and optical properties of a
 cobaltoan staurolite Note: a-cell parameter corrected by Griffen, Aug 2001.
;
_journal_name_full 'American Mineralogist'
_journal_page_first 1466
_journal_page_last 1472
_journal_volume 71
_journal_year 1986
_chemical_formula_sum 'Al4.486 Co0.138 Fe0.513 H Mg0.308 Mn0.01 O12 Si1.864 Ti0.032 Zn0.01'
_chemical_name_mineral Staurolite
_space_group_IT_number 12
_symmetry_space_group_name_Hall '-C 2y'
_symmetry_space_group_name_H-M 'C 1 2/m 1'
_cell_angle_alpha 90
_cell_angle_beta 90.04
_cell_angle_gamma 90
_cell_formula_units_Z 4
_cell_length_a 7.872
_cell_length_b 16.608
_cell_length_c 5.648
_cell_volume 738.409
_database_code_amcsd 0001058
_exptl_crystal_density_diffrn 3.719
_cod_original_formula_sum 'Fe.513 Al4.486 Co.138 Ti.032 Zn.01 Si1.864 Mg.308 Mn.01 (O12 H)'
_cod_database_code 9001036

loop_
_space_group_symop_operation_xyz
x,y,z
1/2+x,1/2+y,z
x,-y,z
1/2+x,1/2-y,z
-x,y,-z
1/2-x,1/2+y,-z
-x,-y,-z
1/2-x,1/2-y,-z

loop_
_atom_site_aniso_label
_atom_site_aniso_U_11
_atom_site_aniso_U_22
_atom_site_aniso_U_33
_atom_site_aniso_U_12
_atom_site_aniso_U_13
_atom_site_aniso_U_23
Fe 0.01620 0.00570 0.02330 0.00000 0.00020 0.00000
Al1 0.01620 0.00570 0.02330 0.00000 0.00020 0.00000
Co 0.01620 0.00570 0.02330 0.00000 0.00020 0.00000
Ti 0.01620 0.00570 0.02330 0.00000 0.00020 0.00000
Zn 0.01620 0.00570 0.02330 0.00000 0.00020 0.00000
Si 0.00240 0.00230 0.00410 0.00010 0.00020 0.00000
Al3 0.00240 0.00230 0.00410 0.00010 0.00020 0.00000
Al1A 0.00260 0.00290 0.00250 0.00000 0.00010 0.00000
Mg1A 0.00260 0.00290 0.00250 0.00000 0.00010 0.00000
Al1B 0.00240 0.00290 0.00210 0.00000 0.00040 0.00000
Mg1B 0.00240 0.00290 0.00210 0.00000 0.00040 0.00000
Al2 0.00380 0.00390 0.00710 0.00010 0.00010 0.00010
Al3A 0.00470 0.00430 0.00790 0.00000 0.00240 0.00000
Mg3A 0.00470 0.00430 0.00790 0.00000 0.00240 0.00000
Fe3A 0.00470 0.00430 0.00790 0.00000 0.00240 0.00000
Al3B 0.00330 0.00370 0.00820 0.00000 -0.00260 0.00000
Mg3B 0.00330 0.00370 0.00820 0.00000 -0.00260 0.00000
Fe3B 0.00330 0.00370 0.00820 0.00000 -0.00260 0.00000
O-H1A 0.01270 0.00630 0.01250 0.00000 0.00310 0.00000
O1B 0.01340 0.00650 0.01160 0.00000 -0.00250 0.00000
O2A 0.00590 0.00790 0.00810 -0.00070 0.00060 -0.00020
O2B 0.00560 0.00790 0.00760 -0.00070 0.00020 0.00040
O3 0.00560 0.00670 0.01500 0.00060 0.00000 -0.00010
O4 0.00710 0.00590 0.00750 0.00100 0.00010 0.00010
O5 0.00540 0.00640 0.00690 -0.00030 -0.00010 0.00020

loop_
_atom_site_label
_atom_site_fract_x
_atom_site_fract_y
_atom_site_fract_z
_atom_site_occupancy
_atom_site_U_iso_or_equiv
Fe 0.39090 0.00000 0.24950 0.40800 ?
Al1 0.39090 0.00000 0.24950 0.36000 ?
Co 0.39090 0.00000 0.24950 0.13800 ?
Ti 0.39090 0.00000 0.24950 0.03200 ?
Zn 0.39090 0.00000 0.24950 0.01000 ?
Si 0.13420 0.16630 0.24960 0.93200 ?
Al3 0.13420 0.16630 0.24960 0.05500 ?
Al1A 0.50000 0.17470 0.00000 0.88800 ?
Mg1A 0.50000 0.17470 0.00000 0.08000 ?
Al1B 0.50000 0.17470 0.50000 0.88800 ?
Mg1B 0.50000 0.17470 0.50000 0.07800 ?
Al2 0.26330 0.41030 0.25040 1.00000 ?
Al3A 0.00000 0.00000 0.00000 0.28000 ?
Mg3A 0.00000 0.00000 0.00000 0.15000 ?
Fe3A 0.00000 0.00000 0.00000 0.05000 ?
Al3B 0.00000 0.00000 0.50000 0.20000 ?
Mg3B 0.00000 0.00000 0.50000 0.15000 ?
Fe3B 0.00000 0.00000 0.50000 0.05000 ?
FeU1 0.50000 0.00000 0.00000 0.06000 0.01350
MnU1 0.50000 0.00000 0.00000 0.01000 0.01350
FeU2 0.50000 0.00000 0.50000 0.05000 0.01170
MnU2 0.50000 0.00000 0.50000 0.01000 0.01170
O-H1A 0.23450 0.00000 0.96420 1.00000 ?
O1B 0.23510 0.00000 0.53560 1.00000 ?
O2A 0.25500 0.16140 0.01520 1.00000 ?
O2B 0.25470 0.16140 0.48390 1.00000 ?
O3 0.00150 0.08910 0.24880 1.00000 ?
O4 0.02110 0.24930 0.24980 1.00000 ?
O5 0.52710 0.09930 0.24990 1.00000 ?

loop_
_cod_changelog_entry_id
_cod_changelog_entry_author
_cod_changelog_entry_date
_cod_changelog_entry_text
1
;cod-tools version 3.10.1
Id: cif_fix_AMCSD_aniso_labels 10200 2024-08-01 14:09:44Z saulius
;
2024-08-02T12:19:54+03:00
;Changed the following '_atom_site_aniso_label' values:
'OH1A' -> 'O-H1A'
;
2
;cod-tools version 3.10.1
Id: cif_fix_AMCSD_atom_labels 10224 2024-08-07 11:09:31Z saulius
;
2024-08-07T19:38:08+03:00
;Changed the following '_atom_site_label' values:
the first duplicated label 'Al'  converted to 'Al1'
duplicated label 'Al' at index 6 converted to 'Al3'
;

loop_
_cod_related_entry_id
_cod_related_entry_database
_cod_related_entry_code
1 AMCSD 0001058
